data_1539192
loop_
_publ_author_name
'Vasilev, E.A.'
'Gelyasin, A.E.'

_publ_section_title
;
 Magnetic properties of the Mn1+x Sb1-x Snx system
;
_journal_name_full 'Physica Status Solidi, Sectio A: Applied Research'
_journal_page_first K55
_journal_page_last K57
_journal_volume 47
_journal_year 1978
_chemical_formula_sum 'Mn2 Sn'
_space_group_IT_number 194
_symmetry_space_group_name_Hall '-P 6c 2c'
_symmetry_space_group_name_H-M 'P 63/m m c'
_cell_angle_alpha 90
_cell_angle_beta 90
_cell_angle_gamma 120
_cell_formula_units_Z 2
_cell_length_a 4.38
_cell_length_b 4.38
_cell_length_c 5.5
_cell_volume 91.378
_citation_journal_id_ASTM PSSABA
_cod_data_source_file Vasilev_PSSABA_1978_662.cif
_cod_data_source_block Mn2Sn1
_cod_original_cell_volume 91.37798
_cod_original_formula_sum 'Mn2 Sn1'
_cod_database_code 1539192

loop_
_symmetry_equiv_pos_as_xyz
x,y,z
x-y,x,z+1/2
-y,x-y,z
-x,-y,z+1/2
-x+y,-x,z
y,-x+y,z+1/2
-y,-x,-z+1/2
x-y,-y,-z
x,x-y,-z+1/2
y,x,-z
-x+y,y,-z+1/2
-x,-x+y,-z
-x,-y,-z
-x+y,-x,-z-1/2
y,-x+y,-z
x,y,-z-1/2
x-y,x,-z
-y,x-y,-z-1/2
y,x,z-1/2
-x+y,y,z
-x,-x+y,z-1/2
-y,-x,z
x-y,-y,z-1/2
x,x-y,z

loop_
_atom_site_label
_atom_site_type_symbol
_atom_site_fract_x
_atom_site_fract_y
_atom_site_fract_z
_atom_site_occupancy
_atom_site_U_iso_or_equiv
Mn1 Mn 0 0 0 1 0.0
Sn1 Sn 0.3333 0.6667 0.25 1 0.0
Mn2 Mn 0.3333 0.6667 0.75 1 0.0
